data_4103504
loop_
_publ_author_name
'Wenyuan Wang'
'Shigeyoshi Inoue'
'Shenglai Yao'
'Matthias Driess'

_publ_contact_author_address
;Technische Universitaet Berlin
Institute of Chemistry: Metalorganics and Inorganic Materials 
Sekretariat C2  Strasse des 17. Juni 135
10623 Berlin Germany
;
_publ_contact_author_email matthias.driess@tu-berlin.de
_publ_contact_author_fax +49(0)30-314-29732
_publ_contact_author_name 'Matthias Driess'
_publ_contact_author_phone +49(0)30-314-29731
_publ_section_title
;
 An Isolable Bis-Silylene Oxide ("Disilylenoxane") and Its Metal
 Coordination
;
_journal_name_full 'Journal of the American Chemical Society'
_journal_page_first 15890
_journal_page_last 15892
_journal_paper_doi 10.1021/ja106458p
_journal_volume 132
_journal_year 2010
_chemical_formula_sum 'C38 H58 N4 Ni O Si2'
_chemical_formula_weight 701.77
_chemical_name_systematic
;
CrysAlis RED, Oxford Diffraction Ltd.,
Version 1.171.31.8 (release 12-01-2007 CrysAlis171 .NET)
(compiled Jan 12 2007,17:49:11)
;
_space_group_IT_number 2
_symmetry_cell_setting triclinic
_symmetry_space_group_name_Hall '-P 1'
_symmetry_space_group_name_H-M 'P -1'
_atom_sites_solution_hydrogens geom
_atom_sites_solution_primary direct
_atom_sites_solution_secondary difmap
_audit_creation_method SHELXL-97
_cell_angle_alpha 81.634(7)
_cell_angle_beta 83.316(7)
_cell_angle_gamma 82.826(7)
_cell_formula_units_Z 2
_cell_length_a 9.8776(8)
_cell_length_b 12.9530(11)
_cell_length_c 15.5488(13)
_cell_measurement_reflns_used 6099
_cell_measurement_temperature 150(2)
_cell_measurement_theta_max 32.5759
_cell_measurement_theta_min 3.2906
_cell_volume 1943.0(3)
_computing_cell_refinement
;
CrysAlis RED, Oxford Diffraction Ltd.,
Version 1.171.31.8 (release 12-01-2007 CrysAlis171 .NET)
(compiled Jan 12 2007,17:49:11)
;
_computing_data_collection
;
CrysAlis CCD, Oxford Diffraction Ltd.,
Version 1.171.31.8 (release 12-01-2007 CrysAlis171 .NET)
(compiled Jan 12 2007,17:49:11)
;
_computing_data_reduction
;
CrysAlis RED, Oxford Diffraction Ltd.,
Version 1.171.31.8 (release 12-01-2007 CrysAlis171 .NET)
(compiled Jan 12 2007,17:49:11)
;
_computing_publication_material 'SHELXL-97 (Sheldrick, 1997)'
_computing_structure_refinement 'SHELXL-97 (Sheldrick, 1997)'
_computing_structure_solution 'SHELXS-97 (Sheldrick, 1990)'
_diffrn_ambient_temperature 150(2)
_diffrn_measured_fraction_theta_full 0.997
_diffrn_measured_fraction_theta_max 0.997
_diffrn_measurement_device_type 'Oxford Diffraction Xcalibur S Sapphire'
_diffrn_measurement_method \w
_diffrn_radiation_monochromator graphite
_diffrn_radiation_source 'Enhance (Mo) X-ray Source'
_diffrn_radiation_type MoK\a
_diffrn_radiation_wavelength 0.71073
_diffrn_reflns_av_R_equivalents 0.0414
_diffrn_reflns_av_sigmaI/netI 0.0655
_diffrn_reflns_limit_h_max 11
_diffrn_reflns_limit_h_min -11
_diffrn_reflns_limit_k_max 13
_diffrn_reflns_limit_k_min -15
_diffrn_reflns_limit_l_max 18
_diffrn_reflns_limit_l_min -18
_diffrn_reflns_number 14961
_diffrn_reflns_theta_full 25.00
_diffrn_reflns_theta_max 25.00
_diffrn_reflns_theta_min 3.30
_exptl_absorpt_coefficient_mu 0.594
_exptl_absorpt_correction_T_max 1.00000
_exptl_absorpt_correction_T_min 0.91998
_exptl_absorpt_correction_type multi-scan
_exptl_absorpt_process_details
;
CrysAlisPro, Oxford Diffraction Ltd.,
Version 1.171.33.66 (release 28-04-2010 CrysAlis171 .NET)
(compiled Apr 28 2010,14:27:37)
empirical absorption correction using spherical harmonics,
 implemented in SCALE3 ABSPACK scaling algorithm.
;
_exptl_crystal_colour low-red
_exptl_crystal_density_diffrn 1.200
_exptl_crystal_density_method 'not measured'
_exptl_crystal_description block
_exptl_crystal_F_000 756
_exptl_crystal_size_max 0.20
_exptl_crystal_size_mid 0.09
_exptl_crystal_size_min 0.07
_refine_diff_density_max 0.407
_refine_diff_density_min -0.240
_refine_diff_density_rms 0.051
_refine_ls_extinction_method none
_refine_ls_goodness_of_fit_ref 0.948
_refine_ls_hydrogen_treatment mixed
_refine_ls_matrix_type full
_refine_ls_number_parameters 474
_refine_ls_number_reflns 6828
_refine_ls_number_restraints 0
_refine_ls_restrained_S_all 0.948
_refine_ls_R_factor_all 0.0605
_refine_ls_R_factor_gt 0.0386
_refine_ls_shift/su_max 0.002
_refine_ls_shift/su_mean 0.000
_refine_ls_structure_factor_coef Fsqd
_refine_ls_weighting_details 'calc w=1/[\s^2^(Fo^2^)+(0.0428P)^2^+0.0000P] where P=(Fo^2^+2Fc^2^)/3'
_refine_ls_weighting_scheme calc
_refine_ls_wR_factor_gt 0.0807
_refine_ls_wR_factor_ref 0.0853
_reflns_number_gt 5058
_reflns_number_total 6828
_reflns_threshold_expression >2sigma(I)
_cod_data_source_file ja106458p_si_002_1.cif
_cod_data_source_block compound3
_cod_database_code 4103504

loop_
_symmetry_equiv_pos_as_xyz
'x, y, z'
'-x, -y, -z'

loop_
_atom_site_label
_atom_site_type_symbol
_atom_site_fract_x
_atom_site_fract_y
_atom_site_fract_z
_atom_site_U_iso_or_equiv
_atom_site_adp_type
_atom_site_occupancy
_atom_site_symmetry_multiplicity
_atom_site_calc_flag
_atom_site_refinement_flags
_atom_site_disorder_assembly
_atom_site_disorder_group
Ni1 Ni 0.79761(3) 0.11963(2) 0.76628(2) 0.02107(10) Uani 1 1 d . . .
Si1 Si 0.71189(6) 0.25520(5) 0.83285(4) 0.01931(16) Uani 1 1 d . . .
O1 O 0.62525(15) 0.32590(13) 0.75141(10) 0.0229(4) Uani 1 1 d . . .
N1 N 0.60724(18) 0.27657(15) 0.94002(12) 0.0216(4) Uani 1 1 d . . .
C1 C 0.7448(3) -0.0303(2) 0.7633(2) 0.0369(7) Uani 1 1 d . . .
H1 H 0.655(3) -0.026(2) 0.7572(17) 0.047(9) Uiso 1 1 d . . .
Si2 Si 0.67436(6) 0.23489(6) 0.68140(4) 0.02122(16) Uani 1 1 d . A .
N2 N 0.78624(18) 0.35174(16) 0.88765(12) 0.0219(5) Uani 1 1 d . . .
C2 C 0.7749(3) -0.0224(2) 0.84598(19) 0.0319(6) Uani 1 1 d . . .
H2 H 0.699(3) -0.007(2) 0.8894(17) 0.045(8) Uiso 1 1 d . . .
N3 N 0.52265(18) 0.23278(17) 0.61953(12) 0.0252(5) Uani 1 1 d . A .
C3 C 0.9102(3) -0.0678(3) 0.8808(2) 0.0510(9) Uani 1 1 d . . .
H3A H 0.8936 -0.0894 0.9445 0.061 Uiso 1 1 calc R . .
H3B H 0.9454 -0.1316 0.8534 0.061 Uiso 1 1 calc R . .
N4 N 0.70013(18) 0.31125(16) 0.56843(12) 0.0231(5) Uani 1 1 d . A .
C4 C 1.0185(3) 0.0076(3) 0.8640(2) 0.0549(9) Uani 1 1 d . . .
H4A H 1.0155 0.0444 0.9158 0.066 Uiso 1 1 calc R . .
H4B H 1.1099 -0.0332 0.8569 0.066 Uiso 1 1 calc R . .
C5 C 1.0028(3) 0.0887(2) 0.7843(2) 0.0373(7) Uani 1 1 d . . .
H5 H 1.035(3) 0.149(2) 0.7907(18) 0.041(8) Uiso 1 1 d . . .
C6 C 0.9845(3) 0.0668(2) 0.7031(2) 0.0378(7) Uani 1 1 d . . .
H6 H 1.002(3) 0.115(2) 0.6563(18) 0.038(8) Uiso 1 1 d . . .
C7 C 0.9817(3) -0.0426(3) 0.6795(2) 0.0575(9) Uani 1 1 d . . .
H7A H 1.0455 -0.0922 0.7142 0.069 Uiso 1 1 calc R . .
H7B H 1.0157 -0.0429 0.6171 0.069 Uiso 1 1 calc R . .
C8 C 0.8407(3) -0.0816(3) 0.6950(2) 0.0587(9) Uani 1 1 d . . .
H8A H 0.7983 -0.0687 0.6393 0.070 Uiso 1 1 calc R . .
H8B H 0.8519 -0.1584 0.7133 0.070 Uiso 1 1 calc R . .
C9 C 0.9112(2) 0.4067(2) 0.87215(15) 0.0254(6) Uani 1 1 d . . .
C10 C 0.9461(3) 0.4218(2) 0.77368(15) 0.0321(6) Uani 1 1 d . . .
H10A H 0.9602 0.3533 0.7524 0.048 Uiso 1 1 calc R . .
H10B H 1.0301 0.4564 0.7592 0.048 Uiso 1 1 calc R . .
H10C H 0.8706 0.4655 0.7460 0.048 Uiso 1 1 calc R . .
C11 C 1.0294(2) 0.3397(2) 0.91576(17) 0.0350(7) Uani 1 1 d . . .
H11A H 1.0088 0.3335 0.9794 0.053 Uiso 1 1 calc R . .
H11B H 1.1140 0.3729 0.8986 0.053 Uiso 1 1 calc R . .
H11C H 1.0410 0.2697 0.8973 0.053 Uiso 1 1 calc R . .
C12 C 0.8846(3) 0.5145(2) 0.90307(17) 0.0360(7) Uani 1 1 d . . .
H12A H 0.8076 0.5554 0.8749 0.054 Uiso 1 1 calc R . .
H12B H 0.9668 0.5511 0.8876 0.054 Uiso 1 1 calc R . .
H12C H 0.8622 0.5061 0.9666 0.054 Uiso 1 1 calc R . .
C13 C 0.7023(2) 0.33196(18) 0.96018(15) 0.0209(5) Uani 1 1 d . . .
C14 C 0.7147(2) 0.3625(2) 1.04803(15) 0.0239(6) Uani 1 1 d . . .
C15 C 0.7984(3) 0.3001(2) 1.10513(16) 0.0341(7) Uani 1 1 d . . .
H15 H 0.8491 0.2374 1.0889 0.041 Uiso 1 1 calc R . .
C16 C 0.8074(3) 0.3299(3) 1.18651(18) 0.0490(9) Uani 1 1 d . . .
H16 H 0.8649 0.2878 1.2259 0.059 Uiso 1 1 calc R . .
C17 C 0.7329(3) 0.4207(3) 1.20996(19) 0.0508(9) Uani 1 1 d . . .
H17 H 0.7390 0.4403 1.2658 0.061 Uiso 1 1 calc R . .
C18 C 0.6507(3) 0.4826(3) 1.15417(19) 0.0445(8) Uani 1 1 d . . .
H18 H 0.5998 0.5450 1.1709 0.053 Uiso 1 1 calc R . .
C19 C 0.6422(3) 0.4538(2) 1.07276(17) 0.0319(6) Uani 1 1 d . . .
H19 H 0.5858 0.4973 1.0334 0.038 Uiso 1 1 calc R . .
C20 C 0.5124(2) 0.21155(19) 0.99893(16) 0.0255(6) Uani 1 1 d . . .
C21 C 0.5916(3) 0.1235(2) 1.05509(18) 0.0399(7) Uani 1 1 d . . .
H21A H 0.6605 0.0849 1.0176 0.060 Uiso 1 1 calc R . .
H21B H 0.5280 0.0756 1.0869 0.060 Uiso 1 1 calc R . .
H21C H 0.6372 0.1535 1.0969 0.060 Uiso 1 1 calc R . .
C22 C 0.4119(3) 0.2783(2) 1.05631(19) 0.0447(8) Uani 1 1 d . . .
H22A H 0.4629 0.3126 1.0924 0.067 Uiso 1 1 calc R . .
H22B H 0.3503 0.2334 1.0942 0.067 Uiso 1 1 calc R . .
H22C H 0.3578 0.3318 1.0192 0.067 Uiso 1 1 calc R . .
C23 C 0.4307(2) 0.1657(2) 0.93919(17) 0.0336(6) Uani 1 1 d . . .
H23A H 0.3819 0.2229 0.9024 0.050 Uiso 1 1 calc R . .
H23B H 0.3643 0.1228 0.9747 0.050 Uiso 1 1 calc R . .
H23C H 0.4933 0.1220 0.9021 0.050 Uiso 1 1 calc R . .
C24 C 0.3846(2) 0.1982(2) 0.64198(16) 0.0307(6) Uani 1 1 d . . .
C28 C 0.5846(2) 0.2802(2) 0.54703(15) 0.0254(6) Uani 1 1 d . . .
C29 C 0.5342(2) 0.2942(2) 0.45841(15) 0.0267(6) Uani 1 1 d . A .
C30 C 0.4680(2) 0.3901(2) 0.42616(17) 0.0335(6) Uani 1 1 d . . .
H30 H 0.4610 0.4477 0.4585 0.040 Uiso 1 1 calc R A .
C31 C 0.4117(3) 0.4031(3) 0.34675(18) 0.0437(8) Uani 1 1 d . A .
H31 H 0.3658 0.4690 0.3251 0.052 Uiso 1 1 calc R . .
C32 C 0.4229(3) 0.3202(3) 0.30027(19) 0.0480(8) Uani 1 1 d . . .
H32 H 0.3832 0.3285 0.2466 0.058 Uiso 1 1 calc R A .
C33 C 0.4910(3) 0.2248(3) 0.33023(19) 0.0482(8) Uani 1 1 d . A .
H33 H 0.4995 0.1682 0.2967 0.058 Uiso 1 1 calc R . .
C34 C 0.5477(3) 0.2111(2) 0.40967(17) 0.0366(7) Uani 1 1 d . . .
H34 H 0.5952 0.1455 0.4303 0.044 Uiso 1 1 calc R A .
C35 C 0.8259(2) 0.3324(2) 0.51007(16) 0.0294(6) Uani 1 1 d . . .
C36 C 0.7982(3) 0.4295(3) 0.44262(18) 0.0556(10) Uani 1 1 d . A .
H36A H 0.7304 0.4166 0.4053 0.083 Uiso 1 1 calc R . .
H36B H 0.8837 0.4439 0.4066 0.083 Uiso 1 1 calc R . .
H36C H 0.7629 0.4901 0.4729 0.083 Uiso 1 1 calc R . .
C37 C 0.8849(3) 0.2362(3) 0.4667(2) 0.0576(10) Uani 1 1 d . A .
H37A H 0.8963 0.1750 0.5114 0.086 Uiso 1 1 calc R . .
H37B H 0.9742 0.2484 0.4346 0.086 Uiso 1 1 calc R . .
H37C H 0.8222 0.2232 0.4260 0.086 Uiso 1 1 calc R . .
C38 C 0.9278(2) 0.3581(2) 0.56776(16) 0.0323(6) Uani 1 1 d . A .
H38A H 0.8906 0.4212 0.5943 0.048 Uiso 1 1 calc R . .
H38B H 1.0144 0.3707 0.5323 0.048 Uiso 1 1 calc R . .
H38C H 0.9441 0.2992 0.6139 0.048 Uiso 1 1 calc R . .
C25A C 0.3102(5) 0.1824(6) 0.5661(3) 0.093(2) Uani 0.76 1 d P A 1
H25A H 0.3021 0.2478 0.5255 0.139 Uiso 0.76 1 calc PR A 1
H25B H 0.2185 0.1629 0.5878 0.139 Uiso 0.76 1 calc PR A 1
H25C H 0.3619 0.1265 0.5357 0.139 Uiso 0.76 1 calc PR A 1
C26A C 0.3928(4) 0.1025(4) 0.7085(3) 0.0531(12) Uani 0.76 1 d P A 1
H26A H 0.4402 0.0427 0.6810 0.080 Uiso 0.76 1 calc PR A 1
H26B H 0.3000 0.0872 0.7322 0.080 Uiso 0.76 1 calc PR A 1
H26C H 0.4435 0.1148 0.7559 0.080 Uiso 0.76 1 calc PR A 1
C27A C 0.3002(4) 0.2899(4) 0.6860(3) 0.0641(14) Uani 0.76 1 d P A 1
H27A H 0.3471 0.3040 0.7346 0.096 Uiso 0.76 1 calc PR A 1
H27B H 0.2086 0.2702 0.7083 0.096 Uiso 0.76 1 calc PR A 1
H27C H 0.2917 0.3530 0.6430 0.096 Uiso 0.76 1 calc PR A 1
C25B C 0.2733(10) 0.2705(11) 0.6046(8) 0.037(3) Uani 0.24 1 d P A 2
H25D H 0.2717 0.3393 0.6241 0.055 Uiso 0.24 1 calc PR A 2
H25E H 0.1854 0.2426 0.6240 0.055 Uiso 0.24 1 calc PR A 2
H25F H 0.2885 0.2778 0.5407 0.055 Uiso 0.24 1 calc PR A 2
C26B C 0.4009(11) 0.0863(8) 0.6062(7) 0.029(3) Uani 0.24 1 d P A 2
H26D H 0.4081 0.0971 0.5422 0.044 Uiso 0.24 1 calc PR A 2
H26E H 0.3206 0.0494 0.6288 0.044 Uiso 0.24 1 calc PR A 2
H26F H 0.4838 0.0442 0.6259 0.044 Uiso 0.24 1 calc PR A 2
C27B C 0.3626(9) 0.1772(9) 0.7405(6) 0.023(2) Uani 0.24 1 d P A 2
H27D H 0.4436 0.1349 0.7629 0.034 Uiso 0.24 1 calc PR A 2
H27E H 0.2821 0.1389 0.7580 0.034 Uiso 0.24 1 calc PR A 2
H27F H 0.3479 0.2440 0.7646 0.034 Uiso 0.24 1 calc PR A 2

loop_
_atom_site_aniso_label
_atom_site_aniso_U_11
_atom_site_aniso_U_22
_atom_site_aniso_U_33
_atom_site_aniso_U_23
_atom_site_aniso_U_13
_atom_site_aniso_U_12
Ni1 0.01996(17) 0.01926(19) 0.02389(18) -0.00442(13) -0.00069(12) -0.00136(12)
Si1 0.0199(3) 0.0192(4) 0.0190(4) -0.0026(3) -0.0022(3) -0.0023(3)
O1 0.0251(9) 0.0242(10) 0.0184(9) -0.0020(7) -0.0026(7) 0.0007(7)
N1 0.0239(10) 0.0213(12) 0.0194(11) -0.0029(9) 0.0013(8) -0.0044(8)
C1 0.0394(17) 0.0211(16) 0.052(2) -0.0040(13) -0.0051(14) -0.0095(12)
Si2 0.0200(3) 0.0252(4) 0.0189(4) -0.0038(3) -0.0012(3) -0.0039(3)
N2 0.0225(10) 0.0242(12) 0.0208(11) -0.0063(9) 0.0000(8) -0.0073(8)
C2 0.0292(15) 0.0233(16) 0.0391(17) 0.0032(13) 0.0020(12) -0.0003(11)
N3 0.0215(10) 0.0361(14) 0.0190(11) -0.0014(10) -0.0026(8) -0.0086(9)
C3 0.0518(19) 0.039(2) 0.058(2) 0.0137(16) -0.0154(16) -0.0003(15)
N4 0.0242(11) 0.0287(13) 0.0175(11) -0.0034(9) -0.0020(8) -0.0066(9)
C4 0.0370(17) 0.054(2) 0.070(2) 0.0108(18) -0.0205(16) 0.0041(15)
C5 0.0193(14) 0.0320(18) 0.060(2) -0.0067(15) -0.0063(13) 0.0006(12)
C6 0.0270(15) 0.0322(18) 0.048(2) -0.0045(15) 0.0136(13) 0.0047(12)
C7 0.061(2) 0.043(2) 0.065(2) -0.0240(18) 0.0129(17) 0.0082(16)
C8 0.080(2) 0.033(2) 0.064(2) -0.0218(17) 0.0088(18) -0.0078(16)
C9 0.0256(13) 0.0292(16) 0.0229(14) -0.0045(11) 0.0001(10) -0.0098(10)
C10 0.0325(14) 0.0419(18) 0.0238(14) -0.0044(12) 0.0015(11) -0.0154(12)
C11 0.0296(14) 0.0446(19) 0.0329(16) -0.0069(13) -0.0057(12) -0.0074(12)
C12 0.0416(16) 0.0328(17) 0.0362(17) -0.0092(13) 0.0053(12) -0.0182(12)
C13 0.0274(13) 0.0145(13) 0.0197(13) -0.0006(10) -0.0036(10) 0.0012(10)
C14 0.0265(13) 0.0259(15) 0.0198(13) -0.0010(11) -0.0006(10) -0.0083(10)
C15 0.0380(15) 0.0362(18) 0.0271(15) 0.0022(13) -0.0043(12) -0.0061(12)
C16 0.0479(18) 0.076(3) 0.0247(16) 0.0077(16) -0.0133(13) -0.0229(17)
C17 0.059(2) 0.080(3) 0.0225(16) -0.0206(17) 0.0080(14) -0.0371(19)
C18 0.0491(18) 0.050(2) 0.0406(19) -0.0248(16) 0.0105(15) -0.0212(15)
C19 0.0356(15) 0.0304(17) 0.0312(16) -0.0063(12) -0.0007(11) -0.0090(12)
C20 0.0288(13) 0.0210(15) 0.0248(14) -0.0016(11) 0.0059(10) -0.0059(10)
C21 0.0492(17) 0.0311(18) 0.0374(17) 0.0074(13) -0.0025(13) -0.0121(13)
C22 0.0505(18) 0.0321(18) 0.0500(19) -0.0151(14) 0.0244(14) -0.0145(13)
C23 0.0311(14) 0.0329(17) 0.0368(16) -0.0019(13) 0.0037(12) -0.0131(12)
C24 0.0200(13) 0.0446(18) 0.0282(15) -0.0003(13) -0.0032(11) -0.0103(11)
C28 0.0258(13) 0.0288(15) 0.0223(14) -0.0067(11) -0.0019(10) -0.0018(11)
C29 0.0269(13) 0.0346(17) 0.0202(13) -0.0027(11) -0.0035(10) -0.0092(11)
C30 0.0325(15) 0.0387(18) 0.0324(16) -0.0095(13) -0.0077(12) -0.0057(12)
C31 0.0398(17) 0.054(2) 0.0363(18) 0.0056(15) -0.0146(13) -0.0057(14)
C32 0.0487(18) 0.074(3) 0.0251(16) -0.0008(16) -0.0118(13) -0.0199(16)
C33 0.062(2) 0.059(2) 0.0327(17) -0.0198(16) -0.0062(15) -0.0255(17)
C34 0.0433(16) 0.0379(19) 0.0312(16) -0.0071(13) -0.0038(12) -0.0111(13)
C35 0.0261(13) 0.0406(18) 0.0228(14) -0.0071(12) 0.0046(10) -0.0118(11)
C36 0.0435(18) 0.093(3) 0.0272(17) 0.0229(17) -0.0075(13) -0.0277(17)
C37 0.0370(17) 0.081(3) 0.064(2) -0.048(2) 0.0175(15) -0.0183(16)
C38 0.0281(14) 0.0453(19) 0.0244(14) -0.0033(12) 0.0019(11) -0.0136(12)
C25A 0.050(3) 0.196(8) 0.045(3) -0.002(4) -0.005(2) -0.078(4)
C26A 0.031(2) 0.052(3) 0.073(3) 0.005(3) -0.002(2) -0.0126(19)
C27A 0.039(2) 0.051(3) 0.091(4) 0.008(3) 0.013(2) 0.001(2)
C25B 0.024(6) 0.058(9) 0.027(7) 0.015(6) -0.007(5) -0.017(6)
C26B 0.038(6) 0.027(7) 0.029(6) -0.001(5) -0.006(5) -0.023(5)
C27B 0.013(5) 0.032(7) 0.023(6) -0.005(5) 0.008(4) -0.010(4)

loop_
_atom_type_symbol
_atom_type_description
_atom_type_scat_dispersion_real
_atom_type_scat_dispersion_imag
_atom_type_scat_source
C C 0.0033 0.0016 'International Tables Vol C Tables 4.2.6.8 and 6.1.1.4'
H H 0.0000 0.0000 'International Tables Vol C Tables 4.2.6.8 and 6.1.1.4'
N N 0.0061 0.0033 'International Tables Vol C Tables 4.2.6.8 and 6.1.1.4'
O O 0.0106 0.0060 'International Tables Vol C Tables 4.2.6.8 and 6.1.1.4'
Si Si 0.0817 0.0704 'International Tables Vol C Tables 4.2.6.8 and 6.1.1.4'
Ni Ni 0.3393 1.1124 'International Tables Vol C Tables 4.2.6.8 and 6.1.1.4'

loop_
_geom_angle_atom_site_label_1
_geom_angle_atom_site_label_2
_geom_angle_atom_site_label_3
_geom_angle
C5 Ni1 C6 38.74(12)
C5 Ni1 C1 101.61(12)
C6 Ni1 C1 85.49(12)
C5 Ni1 C2 85.82(11)
C6 Ni1 C2 94.62(12)
C1 Ni1 C2 38.51(11)
C5 Ni1 Si2 135.35(9)
C6 Ni1 Si2 112.66(9)
C1 Ni1 Si2 109.95(9)
C2 Ni1 Si2 137.92(8)
C5 Ni1 Si1 108.21(10)
C6 Ni1 Si1 137.15(9)
C1 Ni1 Si1 135.98(8)
C2 Ni1 Si1 112.07(8)
Si2 Ni1 Si1 68.90(3)
O1 Si1 N2 106.81(9)
O1 Si1 N1 107.39(8)
N2 Si1 N1 69.41(9)
O1 Si1 Ni1 98.83(6)
N2 Si1 Ni1 134.68(6)
N1 Si1 Ni1 136.35(7)
O1 Si1 C13 115.99(8)
N2 Si1 C13 34.89(8)
N1 Si1 C13 35.15(8)
Ni1 Si1 C13 145.16(6)
O1 Si1 Si2 43.39(6)
N2 Si1 Si2 136.75(7)
N1 Si1 Si2 138.89(6)
Ni1 Si1 Si2 55.44(2)
C13 Si1 Si2 159.33(6)
Si1 O1 Si2 93.44(8)
C13 N1 C20 129.21(19)
C13 N1 Si1 90.47(14)
C20 N1 Si1 132.01(16)
C2 C1 C8 125.3(3)
C2 C1 Ni1 70.89(17)
C8 C1 Ni1 109.0(2)
O1 Si2 N3 105.86(8)
O1 Si2 N4 106.26(9)
N3 Si2 N4 69.54(8)
O1 Si2 Ni1 98.84(6)
N3 Si2 Ni1 135.63(8)
N4 Si2 Ni1 136.76(6)
O1 Si2 C28 113.33(8)
N3 Si2 C28 34.58(8)
N4 Si2 C28 35.30(8)
Ni1 Si2 C28 147.81(7)
O1 Si2 Si1 43.17(5)
N3 Si2 Si1 136.44(7)
N4 Si2 Si1 137.49(7)
Ni1 Si2 Si1 55.67(2)
C28 Si2 Si1 156.49(7)
C13 N2 C9 130.5(2)
C13 N2 Si1 91.53(15)
C9 N2 Si1 136.02(16)
C1 C2 C3 123.3(3)
C1 C2 Ni1 70.60(16)
C3 C2 Ni1 110.17(19)
C28 N3 C24 133.00(19)
C28 N3 Si2 91.85(15)
C24 N3 Si2 135.06(16)
C4 C3 C2 113.7(2)
C28 N4 C35 127.5(2)
C28 N4 Si2 90.47(15)
C35 N4 Si2 131.63(15)
C5 C4 C3 114.2(2)
C6 C5 C4 124.8(3)
C6 C5 Ni1 71.19(15)
C4 C5 Ni1 108.58(19)
C5 C6 C7 124.9(3)
C5 C6 Ni1 70.07(15)
C7 C6 Ni1 110.8(2)
C6 C7 C8 114.3(2)
C1 C8 C7 113.9(3)
N2 C9 C10 105.49(19)
N2 C9 C12 111.41(19)
C10 C9 C12 108.4(2)
N2 C9 C11 110.6(2)
C10 C9 C11 109.7(2)
C12 C9 C11 111.1(2)
N2 C13 N1 106.7(2)
N2 C13 C14 126.6(2)
N1 C13 C14 126.6(2)
N2 C13 Si1 53.58(12)
N1 C13 Si1 54.37(12)
C14 C13 Si1 168.65(16)
C19 C14 C15 119.4(2)
C19 C14 C13 120.0(2)
C15 C14 C13 120.6(2)
C14 C15 C16 119.4(3)
C17 C16 C15 120.0(3)
C18 C17 C16 120.9(3)
C17 C18 C19 119.3(3)
C14 C19 C18 120.9(3)
N1 C20 C23 105.66(19)
N1 C20 C21 110.93(19)
C23 C20 C21 110.1(2)
N1 C20 C22 111.4(2)
C23 C20 C22 108.2(2)
C21 C20 C22 110.5(2)
C25B C24 N3 114.8(5)
C25B C24 C26A 135.5(5)
N3 C24 C26A 109.1(2)
C25B C24 C25A 54.1(6)
N3 C24 C25A 116.1(2)
C26A C24 C25A 111.7(4)
C25B C24 C27B 112.4(6)
N3 C24 C27B 106.8(4)
C26A C24 C27B 44.7(4)
C25A C24 C27B 136.7(4)
C25B C24 C27A 54.4(6)
N3 C24 C27A 104.1(3)
C26A C24 C27A 108.2(3)
C25A C24 C27A 107.1(4)
C27B C24 C27A 65.6(5)
C25B C24 C26B 112.0(7)
N3 C24 C26B 102.9(4)
C26A C24 C26B 63.0(4)
C25A C24 C26B 59.0(5)
C27B C24 C26B 107.1(6)
C27A C24 C26B 153.0(4)
N3 C28 N4 107.1(2)
N3 C28 C29 125.4(2)
N4 C28 C29 127.4(2)
N3 C28 Si2 53.57(11)
N4 C28 Si2 54.23(11)
C29 C28 Si2 172.09(19)
C30 C29 C34 119.4(2)
C30 C29 C28 119.5(2)
C34 C29 C28 121.0(2)
C29 C30 C31 120.6(3)
C32 C31 C30 119.4(3)
C31 C32 C33 120.8(3)
C32 C33 C34 120.1(3)
C29 C34 C33 119.5(3)
N4 C35 C38 106.23(19)
N4 C35 C37 110.8(2)
C38 C35 C37 109.7(2)
N4 C35 C36 110.9(2)
C38 C35 C36 107.1(2)
C37 C35 C36 111.8(2)

loop_
_geom_bond_atom_site_label_1
_geom_bond_atom_site_label_2
_geom_bond_distance
Ni1 C5 2.060(2)
Ni1 C6 2.074(2)
Ni1 C1 2.080(3)
Ni1 C2 2.084(3)
Ni1 Si2 2.1908(7)
Ni1 Si1 2.1969(7)
Si1 O1 1.7011(15)
Si1 N2 1.875(2)
Si1 N1 1.8929(19)
Si1 C13 2.329(2)
Si1 Si2 2.4820(9)
O1 Si2 1.7081(17)
N1 C13 1.341(3)
N1 C20 1.483(3)
C1 C2 1.373(4)
C1 C8 1.510(4)
Si2 N3 1.8776(19)
Si2 N4 1.893(2)
Si2 C28 2.332(2)
N2 C13 1.332(3)
N2 C9 1.479(3)
C2 C3 1.518(4)
N3 C28 1.324(3)
N3 C24 1.476(3)
C3 C4 1.514(4)
N4 C28 1.348(3)
N4 C35 1.481(3)
C4 C5 1.512(4)
C5 C6 1.371(4)
C6 C7 1.518(4)
C7 C8 1.522(4)
C9 C10 1.519(3)
C9 C12 1.524(4)
C9 C11 1.529(3)
C13 C14 1.499(3)
C14 C19 1.384(3)
C14 C15 1.386(3)
C15 C16 1.391(4)
C16 C17 1.380(4)
C17 C18 1.361(4)
C18 C19 1.385(4)
C20 C23 1.523(3)
C20 C21 1.524(3)
C20 C22 1.528(3)
C24 C25B 1.468(11)
C24 C26A 1.495(5)
C24 C25A 1.511(5)
C24 C27B 1.512(10)
C24 C27A 1.559(5)
C24 C26B 1.609(11)
C28 C29 1.498(3)
C29 C30 1.384(4)
C29 C34 1.388(4)
C30 C31 1.393(4)
C31 C32 1.365(4)
C32 C33 1.377(4)
C33 C34 1.394(4)
C35 C38 1.520(3)
C35 C37 1.523(4)
C35 C36 1.534(4)
